data_7155894
loop_
_publ_author_name
'Mehr, S. Hessam M.'
'Oshima, Hiroya'
'Carta, Veronica'
'Patrick, Brian O.'
'White, Nicholas G.'
'MacLachlan, Mark J.'

_publ_section_title
;
 Tuning the tautomeric behavior of tris(salicylaldimines)
;
_journal_name_full 'Org. Biomol. Chem.'
_journal_paper_doi 10.1039/C7OB02058A
_journal_year 2017
_chemical_compound_source synthesized
_chemical_formula_moiety 'C9 H12 N6 O3'
_chemical_formula_sum 'C9 H12 N6 O3'
_chemical_formula_weight 252.23
_space_group_IT_number 14
_symmetry_cell_setting monoclinic
_symmetry_space_group_name_Hall '-P 2ybc'
_symmetry_space_group_name_H-M 'P 1 21/c 1'
_atom_sites_solution_hydrogens difmap
_atom_sites_solution_primary other
_audit_update_record
;
2017-08-16 deposited with the CCDC.
2017-09-19 downloaded from the CCDC.
;
_cell_angle_alpha 90
_cell_angle_beta 100.182(4)
_cell_angle_gamma 90
_cell_formula_units_Z 4
_cell_length_a 15.537(2)
_cell_length_b 4.4790(7)
_cell_length_c 14.849(2)
_cell_measurement_reflns_used 9911
_cell_measurement_temperature 90
_cell_measurement_theta_max 30.55
_cell_measurement_theta_min 2.66
_cell_volume 1017.1(2)
_computing_cell_refinement 'Apex2, (Bruker, 2007)'
_computing_data_collection 'Apex2, (Bruker, 2007)'
_computing_data_reduction 'Apex2, (Bruker, 2007)'
_computing_publication_material 'CRYSTALS (Betteridge et al., 2003)'
_computing_structure_refinement 'CRYSTALS (Betteridge et al., 2003)'
_computing_structure_solution 'Superflip (Palatinus & Chapuis, 2007)'
_diffrn_ambient_temperature 90
_diffrn_measured_fraction_theta_full 0.996
_diffrn_measured_fraction_theta_max 0.996
_diffrn_measurement_device Serial
_diffrn_measurement_device_type 'Bruker Apex Duo'
_diffrn_measurement_method \w/2\q
_diffrn_radiation_monochromator graphite
_diffrn_radiation_type 'Mo K\a'
_diffrn_radiation_wavelength 0.71073
_diffrn_reflns_av_R_equivalents 0.029
_diffrn_reflns_limit_h_max 22
_diffrn_reflns_limit_h_min -22
_diffrn_reflns_limit_k_max 6
_diffrn_reflns_limit_k_min -6
_diffrn_reflns_limit_l_max 21
_diffrn_reflns_limit_l_min -10
_diffrn_reflns_number 20240
_diffrn_reflns_theta_full 30.568
_diffrn_reflns_theta_max 30.568
_diffrn_reflns_theta_min 1.332
_diffrn_standards_decay_% 0
_diffrn_standards_interval_count 0
_diffrn_standards_interval_time 0
_diffrn_standards_number 0
_exptl_absorpt_coefficient_mu 0.128
_exptl_absorpt_correction_T_max 1.00
_exptl_absorpt_correction_T_min 0.911
_exptl_absorpt_correction_type multi-scan
_exptl_absorpt_process_details 'Apex2, (Bruker, 2007)'
_exptl_crystal_colour orange
_exptl_crystal_density_diffrn 1.647
_exptl_crystal_density_method 'not measured'
_exptl_crystal_description plate
_exptl_crystal_F_000 528.0
_exptl_crystal_size_max 0.43
_exptl_crystal_size_mid 0.06
_exptl_crystal_size_min 0.02
_refine_diff_density_max 0.44
_refine_diff_density_min -0.35
_refine_ls_extinction_method None
_refine_ls_goodness_of_fit_ref 0.9843
_refine_ls_hydrogen_treatment constr
_refine_ls_matrix_type full
_refine_ls_number_parameters 236
_refine_ls_number_reflns 3094
_refine_ls_number_restraints 0
_refine_ls_R_factor_all 0.0581
_refine_ls_R_factor_gt 0.0486
_refine_ls_shift/su_max 0.0006548
_refine_ls_shift/su_mean 0.0000579
_refine_ls_structure_factor_coef Fsqd
_refine_ls_weighting_details
;
 Method, part 1, Chebychev polynomial, (Watkin, 1994, Prince, 1982) 
 [weight] = 1.0/[A~0~*T~0~(x)+A~1~*T~1~(x) ... +A~n-1~]*T~n-1~(x)] 
 where A~i~ are the Chebychev coefficients listed below and x= Fcalc/Fmax 
 Method = Robust Weighting (Prince, 1982) 
 W = [weight] * [1-(deltaF/6*sigmaF)^2^]^2^ 
 A~i~ are: 
 1.16 1.45 0.355 
;
_refine_ls_weighting_scheme calc
_refine_ls_wR_factor_all 0.1092
_refine_ls_wR_factor_gt 0.1054
_refine_ls_wR_factor_ref 0.1091
_reflns_limit_h_max 21
_reflns_limit_h_min -22
_reflns_limit_k_max 6
_reflns_limit_k_min 0
_reflns_limit_l_max 20
_reflns_limit_l_min 0
_reflns_number_gt 2723
_reflns_number_total 3116
_reflns_threshold_expression I>2.0\s(I)
_oxford_diffrn_Wilson_B_factor 0.95
_oxford_diffrn_Wilson_scale 67.55
_oxford_refine_ls_r_factor_ref 0.0578
_oxford_refine_ls_scale 0.13806(10)
_oxford_reflns_number_all 3104
_oxford_reflns_threshold_expression_ref I>-3.0\s(I)
_cod_data_source_file c7ob02058a15.cif
_cod_data_source_block Compound5
_cod_depositor_comments
;
The following automatic conversions were performed:

'_atom_sites_solution_primary' value 'Other' changed to 'other'
according to
/home/data/users/saulius/crontab/automatic-downloads/rss-feeds/RSC/lib/dictionaries/cif_core.dic
dictionary named 'cif_core.dic' version 2.4.2 from 2011-04-26.

Automatic conversion script
Id: cif_fix_values 4973 2017-02-22 13:04:09Z antanas 
;
_cod_original_cell_volume 1017.1(3)
_cod_original_sg_symbol_H-M 'P 21/c '
_cod_database_code 7155894

loop_
_symmetry_equiv_pos_as_xyz
x,y,z
-x,-y,-z
x,-y+1/2,z+1/2
-x,y+1/2,-z+1/2

loop_
_atom_site_label
_atom_site_type_symbol
_atom_site_fract_x
_atom_site_fract_y
_atom_site_fract_z
_atom_site_U_iso_or_equiv
_atom_site_occupancy
_atom_site_adp_type
_atom_site_refinement_flags_posn
_atom_site_refinement_flags_occupancy
_atom_site_disorder_group
C1 C 0.78815(11) 0.9196(3) 0.62311(8) 0.0104 0.9254(18) Uani . P 1
C2 C 0.85402(9) 0.7821(3) 0.57909(9) 0.0106 0.9254(18) Uani . P 1
C3 C 0.83199(8) 0.5573(3) 0.50860(11) 0.0102 0.9254(18) Uani . P 1
C4 C 0.74116(13) 0.4811(3) 0.47987(9) 0.0105 0.9254(18) Uani . P 1
C5 C 0.67244(8) 0.6200(3) 0.52015(10) 0.0110 0.9254(18) Uani . P 1
C6 C 0.69747(9) 0.8360(3) 0.59280(10) 0.0105 0.9254(18) Uani . P 1
C7 C 0.94155(8) 0.8688(3) 0.59916(8) 0.0120 0.9254(18) Uani . P 1
C8 C 0.71474(8) 0.2756(3) 0.41044(8) 0.0122 0.9254(18) Uani . P 1
C9 C 0.63511(8) 0.9742(3) 0.63567(8) 0.0126 0.9254(18) Uani . P 1
O10 O 0.81060(6) 1.1053(2) 0.68750(6) 0.0153 0.9254(18) Uani . P 1
O11 O 0.89011(6) 0.4340(2) 0.47112(7) 0.0159 0.9254(18) Uani . P 1
O12 O 0.59297(6) 0.5584(2) 0.49266(7) 0.0169 0.9254(18) Uani . P 1
N13 N 0.97333(7) 1.0769(3) 0.65847(7) 0.0132 0.9254(18) Uani . P 1
N14 N 1.06170(8) 1.1624(4) 0.66360(9) 0.0149 0.9254(18) Uani . P 1
N15 N 0.76599(7) 0.1233(2) 0.36617(7) 0.0134 0.9254(18) Uani . P 1
N16 N 0.72717(10) -0.0608(3) 0.29263(8) 0.0143 0.9254(18) Uani . P 1
N17 N 0.55094(7) 0.9239(3) 0.62063(8) 0.0145 0.9254(18) Uani . P 1
N18 N 0.49847(10) 1.0927(4) 0.67171(11) 0.0153 0.9254(18) Uani . P 1
C21 C 0.7495(15) 0.909(3) 0.6148(10) 0.008(3) 0.0746(18) Uiso . P 2
C22 C 0.8334(12) 0.848(4) 0.5948(12) 0.010(4) 0.0746(18) Uiso . P 2
C23 C 0.8424(11) 0.641(4) 0.5331(13) 0.008(3) 0.0746(18) Uiso . P 2
C25 C 0.6892(17) 0.568(5) 0.4955(17) 0.025(5) 0.0746(18) Uiso . P 2
C24 C 0.7694(15) 0.497(4) 0.4849(13) 0.010(4) 0.0746(18) Uiso . P 2
C26 C 0.6793(11) 0.770(4) 0.5676(12) 0.005(3) 0.0746(18) Uiso . P 2
C27 C 0.9132(10) 0.992(4) 0.6338(10) 0.013(3) 0.0746(18) Uiso . P 2
C28 C 0.7674(10) 0.262(3) 0.4102(10) 0.010(3) 0.0746(18) Uiso . P 2
C29 C 0.5949(10) 0.861(3) 0.5938(10) 0.012(3) 0.0746(18) Uiso . P 2
O30 O 0.7546(8) 1.109(3) 0.6821(8) 0.018(3) 0.0746(18) Uiso . P 2
O31 O 0.9155(8) 0.533(3) 0.5073(8) 0.014(2) 0.0746(18) Uiso . P 2
O32 O 0.6068(7) 0.473(3) 0.4504(9) 0.014(2) 0.0746(18) Uiso . P 2
N33 N 0.9912(11) 0.942(4) 0.6198(11) 0.022(3) 0.0746(18) Uiso . P 2
N34 N 1.073(2) 1.069(7) 0.656(2) 0.049(9) 0.0746(18) Uiso . P 2
N35 N 0.7023(9) 0.144(3) 0.3608(10) 0.018(3) 0.0746(18) Uiso . P 2
N36 N 0.698(3) -0.070(10) 0.295(3) 0.070(13) 0.0746(18) Uiso . P 2
N37 N 0.5856(10) 1.052(3) 0.6567(10) 0.016(3) 0.0746(18) Uiso . P 2
N38 N 0.512(2) 1.160(8) 0.683(3) 0.047(11) 0.0746(18) Uiso . P 2
H71 H 0.9828 0.7696 0.5686 0.0140 0.9254(18) Uiso R P 1
H81 H 0.6541 0.2414 0.3911 0.0146 0.9254(18) Uiso R P 1
H91 H 0.6549 1.1227 0.6798 0.0153 0.9254(18) Uiso R P 1
H161 H 0.7415 -0.0057 0.2421 0.0195 0.9254(18) Uiso R P 1
H182 H 0.4744 0.9775 0.7074 0.0194 0.9254(18) Uiso R P 1
H141 H 1.0689 1.3015 0.6253 0.0180 0.9254(18) Uiso R P 1
H162 H 0.7433 -0.2420 0.3003 0.0186 0.9254(18) Uiso R P 1
H142 H 1.0829 1.2294 0.7161 0.0198 0.9254(18) Uiso R P 1
H181 H 0.4592 1.1941 0.6358 0.0189 0.9254(18) Uiso R P 1
H171 H 0.5295 0.7979 0.5791 0.0192 0.9254(18) Uiso R P 1
H131 H 0.9376 1.1841 0.6832 0.0202 0.9254(18) Uiso R P 1
H151 H 0.8218 0.1453 0.3818 0.0184 0.9254(18) Uiso R P 1
H281 H 0.8230 0.1967 0.3998 0.0158 0.0746(18) Uiso R P 2
H271 H 0.9087 1.1487 0.6758 0.0205 0.0746(18) Uiso R P 2
H291 H 0.5431 0.7704 0.5618 0.0200 0.0746(18) Uiso R P 2
H361 H 0.6694 -0.2175 0.3103 0.0880 0.0746(18) Uiso R P 2
H362 H 0.6719 -0.0009 0.2440 0.0880 0.0746(18) Uiso R P 2
H381 H 0.5133 1.1174 0.7393 0.0646 0.0746(18) Uiso R P 2
H382 H 0.5116 1.3482 0.6766 0.0646 0.0746(18) Uiso R P 2
H342 H 1.1066 0.9303 0.6814 0.0654 0.0746(18) Uiso R P 2
H341 H 1.0960 1.1499 0.6144 0.0654 0.0746(18) Uiso R P 2
H311 H 0.9626 0.6124 0.5348 0.0193 0.0746(18) Uiso R P 2
H321 H 0.6083 0.3578 0.4053 0.0202 0.0746(18) Uiso R P 2
H301 H 0.7067 1.1456 0.7001 0.0233 0.0746(18) Uiso R P 2

loop_
_atom_site_aniso_label
_atom_site_aniso_U_11
_atom_site_aniso_U_22
_atom_site_aniso_U_33
_atom_site_aniso_U_23
_atom_site_aniso_U_13
_atom_site_aniso_U_12
C1 0.0105(6) 0.0106(5) 0.0103(5) 0.0013(4) 0.0024(4) -0.0002(4)
C2 0.0088(5) 0.0114(5) 0.0118(5) -0.0010(5) 0.0023(4) -0.0002(5)
C3 0.0120(5) 0.0088(5) 0.0103(5) -0.0003(5) 0.0036(4) -0.0009(4)
C4 0.0088(6) 0.0113(6) 0.0114(6) -0.0003(4) 0.0018(5) -0.0016(5)
C5 0.0096(5) 0.0122(5) 0.0116(5) 0.0020(5) 0.0031(4) -0.0004(4)
C6 0.0096(6) 0.0118(5) 0.0103(5) 0.0000(5) 0.0024(4) -0.0007(5)
C7 0.0107(5) 0.0140(5) 0.0112(5) 0.0010(4) 0.0017(4) 0.0006(4)
C8 0.0118(5) 0.0133(5) 0.0115(5) 0.0013(4) 0.0022(4) -0.0023(4)
C9 0.0126(5) 0.0126(5) 0.0132(5) 0.0022(4) 0.0041(4) 0.0009(4)
O10 0.0130(4) 0.0174(4) 0.0159(4) -0.0046(3) 0.0035(3) -0.0002(3)
O11 0.0123(4) 0.0173(4) 0.0194(4) -0.0044(4) 0.0061(3) -0.0013(3)
O12 0.0094(4) 0.0225(5) 0.0186(5) -0.0036(4) 0.0018(3) -0.0017(3)
N13 0.0099(4) 0.0163(5) 0.0141(5) -0.0017(4) 0.0038(3) -0.0013(3)
N14 0.0085(5) 0.0191(6) 0.0168(5) -0.0039(5) 0.0019(4) -0.0042(5)
N15 0.0129(4) 0.0144(5) 0.0129(5) -0.0024(4) 0.0022(3) -0.0027(4)
N16 0.0191(6) 0.0136(5) 0.0102(5) -0.0042(4) 0.0022(4) -0.0020(4)
N17 0.0116(5) 0.0167(5) 0.0160(5) -0.0020(4) 0.0047(4) 0.0012(4)
N18 0.0085(5) 0.0199(7) 0.0185(6) -0.0012(5) 0.0054(4) 0.0020(5)

loop_
_atom_type_symbol
_atom_type_scat_dispersion_real
_atom_type_scat_dispersion_imag
_atom_type_scat_Cromer_Mann_a1
_atom_type_scat_Cromer_Mann_b1
_atom_type_scat_Cromer_Mann_a2
_atom_type_scat_Cromer_Mann_b2
_atom_type_scat_Cromer_Mann_a3
_atom_type_scat_Cromer_Mann_b3
_atom_type_scat_Cromer_Mann_a4
_atom_type_scat_Cromer_Mann_b4
_atom_type_scat_Cromer_Mann_c
_atom_type_scat_source
C 0.0033 0.0016 2.3100 20.8439 1.0200 10.2075 1.5886 0.5687 0.8650 51.6512 0.2156 'International Tables Vol C 4.2.6.8 and 6.1.1.4'
H 0.0000 0.0000 0.4930 10.5109 0.3229 26.1257 0.1402 3.1424 0.0408 57.7998 0.0030 'International Tables Vol C 4.2.6.8 and 6.1.1.4'
N 0.0061 0.0033 12.2126 0.0057 3.1322 9.8933 2.0125 28.9975 1.1663 0.5826 -11.5290 'International Tables Vol C 4.2.6.8 and 6.1.1.4'
O 0.0106 0.0060 3.0485 13.2771 2.2868 5.7011 1.5463 0.3239 0.8670 32.9089 0.2508 'International Tables Vol C 4.2.6.8 and 6.1.1.4'

loop_
_geom_angle_atom_site_label_1
_geom_angle_atom_site_label_2
_geom_angle_atom_site_label_3
_geom_angle
_geom_angle_publ_flag
C2 C1 C6 118.43(11) yes
C2 C1 O10 119.85(14) yes
C6 C1 O10 121.71(13) yes
C1 C2 C3 121.80(11) yes
C1 C2 C7 121.73(14) yes
C3 C2 C7 116.40(14) yes
C2 C3 C4 118.18(12) yes
C2 C3 O11 121.61(14) yes
C4 C3 O11 120.19(16) yes
C3 C4 C5 121.95(13) yes
C3 C4 C8 121.48(14) yes
C5 C4 C8 116.55(16) yes
C4 C5 C6 118.16(12) yes
C4 C5 O12 121.47(15) yes
C6 C5 O12 120.36(14) yes
C1 C6 C5 121.41(11) yes
C1 C6 C9 117.32(14) yes
C5 C6 C9 121.27(14) yes
C2 C7 N13 125.18(13) yes
C2 C7 H71 118.6 no
N13 C7 H71 116.3 no
C4 C8 N15 126.25(13) yes
C4 C8 H81 118.7 no
N15 C8 H81 115.1 no
C6 C9 N17 126.92(13) yes
C6 C9 H91 117.4 no
N17 C9 H91 115.6 no
C7 N13 N14 118.24(11) yes
C7 N13 H131 119.0 no
N14 N13 H131 121.1 no
N13 N14 H141 113.4 no
N13 N14 H142 111.2 no
H141 N14 H142 106.0 no
C8 N15 N16 118.45(11) yes
C8 N15 H151 118.5 no
N16 N15 H151 123.1 no
N15 N16 H161 111.5 no
N15 N16 H162 112.2 no
H161 N16 H162 106.0 no
C9 N17 N18 117.85(12) yes
C9 N17 H171 119.0 no
N18 N17 H171 123.1 no
N17 N18 H182 110.9 no
N17 N18 H181 111.0 no
H182 N18 H181 110.8 no
C22 C21 C26 119.7(14) yes
C22 C21 O30 110.7(18) yes
C26 C21 O30 129.6(17) yes
C21 C22 C23 119.6(15) yes
C21 C22 C27 126.4(18) yes
C23 C22 C27 114.0(18) yes
C22 C23 C24 120.4(17) yes
C22 C23 O31 129.9(18) yes
C24 C23 O31 109.7(19) yes
C24 C25 C26 118(2) yes
C24 C25 O32 132(2) yes
C26 C25 O32 110(2) yes
C23 C24 C25 121.8(20) yes
C23 C24 C28 127.3(18) yes
C25 C24 C28 110.7(19) yes
C25 C26 C21 119.9(16) yes
C25 C26 C29 125.8(17) yes
C21 C26 C29 114.1(15) yes
C22 C27 N33 129.2(17) yes
C22 C27 H271 116.2 no
N33 C27 H271 114.5 no
C24 C28 N35 128.6(15) yes
C24 C28 H281 115.3 no
N35 C28 H281 116.0 no
C26 C29 N37 125.8(15) yes
C26 C29 H291 117.5 no
N37 C29 H291 116.7 no
C21 O30 H301 115.2 no
C23 O31 H311 114.3 no
C25 O32 H321 114.3 no
C27 N33 N34 133.0(20) yes
N33 N34 H342 108.4 no
N33 N34 H341 110.8 no
H342 N34 H341 109.5 no
C28 N35 N36 130(2) yes
N35 N36 H361 108.3 no
N35 N36 H362 109.7 no
H361 N36 H362 109.5 no
C29 N37 N38 130.6(19) yes
N37 N38 H381 109.7 no
N37 N38 H382 108.4 no
H381 N38 H382 109.5 no

loop_
_geom_bond_atom_site_label_1
_geom_bond_atom_site_label_2
_geom_bond_distance
_geom_bond_publ_flag
C1 C2 1.446(2) yes
C1 C6 1.450(2) yes
C1 O10 1.2687(15) yes
C2 C3 1.449(2) yes
C2 C7 1.3950(17) yes
C3 C4 1.441(2) yes
C3 O11 1.2679(16) yes
C4 C5 1.453(2) yes
C4 C8 1.3891(18) yes
C5 C6 1.450(2) yes
C5 O12 1.2605(15) yes
C6 C9 1.3946(16) yes
C7 N13 1.3169(16) yes
C7 H71 0.958 no
C8 N15 1.3102(16) yes
C8 H81 0.948 no
C9 N17 1.3068(15) yes
C9 H91 0.946 no
N13 N14 1.4145(15) yes
N13 H131 0.863 no
N14 H141 0.864 no
N14 H142 0.846 no
N15 N16 1.4154(15) yes
N15 H151 0.863 no
N16 H161 0.856 no
N16 H162 0.851 no
N17 N18 1.4249(17) yes
N17 H171 0.859 no
N18 H182 0.870 no
N18 H181 0.865 no
C21 C22 1.41(3) yes
C21 C26 1.34(2) yes
C21 O30 1.335(19) yes
C22 C23 1.32(3) yes
C22 C27 1.43(2) yes
C23 C24 1.39(3) yes
C23 O31 1.35(2) yes
C25 C24 1.32(3) yes
C25 C26 1.43(3) yes
C25 O32 1.40(3) yes
C24 C28 1.53(2) yes
C26 C29 1.49(2) yes
C27 N33 1.28(2) yes
C27 H271 0.950 no
C28 N35 1.26(2) yes
C28 H281 0.950 no
C29 N37 1.30(2) yes
C29 H291 0.950 no
O30 H301 0.850 no
O31 H311 0.850 no
O32 H321 0.850 no
N33 N34 1.41(4) yes
N34 H342 0.850 no
N34 H341 0.850 no
N35 N36 1.37(4) yes
N36 H361 0.850 no
N36 H362 0.850 no
N37 N38 1.36(4) yes
N38 H381 0.850 no
N38 H382 0.850 no

loop_
_geom_hbond_atom_site_label_D
_geom_hbond_atom_site_label_H
_geom_hbond_atom_site_label_A
_geom_hbond_site_symmetry_A
_geom_hbond_angle_DHA
_geom_hbond_distance_DH
_geom_hbond_distance_HA
_geom_hbond_distance_DA
_geom_hbond_publ_flag
C7 H71 O11 2_766 164.62(4) 0.958 2.343 3.277(14) yes
C7 H71 O31 2_766 174.7(3) 0.958 2.498 3.453(14) yes
N33 H71 C3 . 120.4(9) 1.076 2.539 3.220(14) yes
N33 H71 O11 . 150.0(9) 1.076 2.385 3.361(14) yes
N33 H71 O31 . 147.0(10) 1.076 1.644 2.613(14) yes
N33 H71 O31 2_766 134.6(9) 1.076 2.498 3.342(14) yes
N35 H81 C5 . 128.0(8) 1.035 2.537 3.277(14) yes
N35 H81 O12 . 157.4(8) 1.035 2.387 3.366(14) yes
N35 H81 O32 . 159.7(9) 1.035 1.619 2.614(14) yes
N37 H91 C1 . 126.6(8) 1.116 2.537 3.326(14) yes
N37 H91 O10 . 156.1(8) 1.116 2.402 3.453(14) yes
N37 H91 O30 . 154.8(9) 1.116 1.544 2.598(14) yes
N16 H161 O10 3_564 137.80(4) 0.856 2.309 2.999(14) yes
N16 H161 O30 3_564 134.8(4) 0.856 2.012 2.685(14) yes
N36 H161 O10 3_564 143(2) 1.158 2.309 3.305(14) yes
N36 H161 O30 3_564 129(2) 1.158 2.012 2.890(14) yes
N18 H182 N18 4_646 145.14(7) 0.870 2.470 3.222(14) yes
N38 H182 N18 4_646 136.0(20) 1.104 2.470 3.352(14) yes
N18 H182 N38 4_646 149.6(9) 0.870 2.140 2.924(14) yes
N38 H182 N38 4_646 138.8(12) 1.104 2.140 3.058(14) yes
N14 H141 O11 2_776 166.23(5) 0.864 2.045 2.891(14) yes
N14 H141 O31 2_776 153.7(3) 0.864 2.157 2.957(14) yes
N34 H141 O11 2_776 144.2(17) 1.138 2.045 3.041(14) yes
N34 H141 O31 2_776 132.5(17) 1.138 2.157 3.043(14) yes
N16 H162 O30 3_554 127.3(3) 0.851 2.435 3.027(14) yes
N36 H162 O30 3_554 125(2) 1.037 2.435 3.152(14) yes
N14 H142 C27 4_756 158.2(3) 0.846 2.510 3.311(14) yes
N34 H142 C27 4_756 166.6(18) 1.133 2.510 3.622(14) yes
N18 H181 O12 2_676 153.94(4) 0.865 2.231 3.032(14) yes
N18 H181 O32 2_676 163.7(3) 0.865 2.109 2.950(14) yes
N38 H181 O12 2_676 144(2) 1.001 2.231 3.098(14) yes
N38 H181 O32 2_676 142(2) 1.001 2.109 2.964(14) yes
N17 H171 O12 . 128.64(4) 0.859 2.054 2.675(14) yes
N17 H171 O12 2_666 150.67(3) 0.859 2.567 3.342(14) yes
C29 H171 O12 2_666 151.7(8) 1.039 2.567 3.516(14) yes
N17 H171 O32 2_666 132.6(3) 0.859 2.414 3.061(14) yes
C29 H171 O32 2_666 165.5(9) 1.039 2.414 3.429(14) yes
N13 H131 O10 . 128.46(4) 0.863 2.017 2.642(14) yes
N15 H151 O11 . 129.63(4) 0.863 2.015 2.650(14) yes
N15 H151 N14 2_766 127.92(4) 0.863 2.462 3.069(14) yes
C28 H151 N14 2_766 172.0(7) 1.136 2.462 3.590(14) yes
N15 H151 N34 2_766 132.9(9) 0.863 2.054 2.717(14) yes
C28 H151 N34 2_766 174.3(12) 1.136 2.054 3.187(14) yes
N15 H281 C3 . 122.0(11) 0.993 2.272 2.922(14) yes
N15 H281 O11 . 154.9(13) 0.993 1.717 2.650(14) yes
N15 H281 O31 . 153.4(12) 0.993 2.466 3.383(14) yes
C28 H281 N34 2_766 160.6(9) 0.950 2.275 3.187(14) yes
N13 H271 C1 . 122.2(11) 1.127 2.157 2.918(14) yes
N13 H271 O10 . 155.3(13) 1.127 1.576 2.642(14) yes
N13 H271 O30 . 156.4(12) 1.127 2.419 3.481(14) yes
N17 H291 O12 . 146.8(12) 1.102 1.685 2.675(14) yes
N17 H291 O12 2_666 125.0(10) 1.102 2.586 3.342(14) yes
C29 H291 O12 2_666 166.5(3) 0.950 2.586 3.516(14) yes
N17 H291 O32 . 150.3(11) 1.102 2.463 3.464(14) yes
C29 H291 O32 2_666 154.3(5) 0.950 2.549 3.429(14) yes
N18 H381 N18 4_656 126(3) 0.995 2.529 3.222(14) yes
N38 H381 N38 4_646 132.7(15) 0.850 2.417 3.058(14) yes
N18 H382 N38 4_656 122(3) 1.162 2.585 3.352(14) yes
N34 H342 O10 4_746 157.6(7) 0.850 2.584 3.386(14) yes
N14 H341 N15 2_766 122(3) 0.979 2.441 3.069(14) yes
N14 H341 O31 2_776 125(3) 0.979 2.280 2.957(14) yes
N34 H341 O11 2_776 148.0(8) 0.850 2.287 3.041(14) yes
N34 H341 O31 2_776 149.6(9) 0.850 2.280 3.043(14) yes
O31 H311 O11 2_766 135.9(3) 0.850 2.314 2.984(14) yes
O31 H311 N33 . 134.9(6) 0.850 1.942 2.613(14) yes
O32 H321 N35 . 133.5(6) 0.850 1.955 2.614(14) yes
O30 H301 N35 3_565 121.9(4) 0.850 2.578 3.112(14) yes
O30 H301 N37 . 135.4(6) 0.850 1.923 2.598(14) yes
